data_2006909
loop_
_publ_author_name
'Kazuyoshi Nishikawa'
'Harumichi Tsukada'
'Satoshi Abe'
'Shintaro Misaki'
'Noritake Yasuoka'

_publ_contact_author
;
Mr KAZUYOSHI NISHIKAWA
Research Center
Daicel Chemical Industries, Ltd.
Himeji
Hyogo
Japan 671-12
;
_publ_section_title (<i>R</i>,<i>R</i>)-({-})-<i>trans</i>-2,3-Bis(hydroxydiphenylmethyl)-1,4-dioxaspiro[4.5]decane
_journal_issue 1
_journal_name_full 'Acta Crystallographica Section C'
_journal_page_first 111
_journal_page_last 112
_journal_paper_doi 10.1107/S010827019700992X
_journal_volume 54
_journal_year 1998
_chemical_formula_moiety 'C34 H34 O4 '
_chemical_formula_sum 'C34 H34 O4'
_chemical_formula_weight 506.64
_space_group_IT_number 19
_symmetry_cell_setting orthorhombic
_symmetry_space_group_name_Hall 'P 2ac 2ab'
_symmetry_space_group_name_H-M 'P 21 21 21'
_audit_creation_method 'from TEXRAY.INF file'
_cell_angle_alpha 90
_cell_angle_beta 90
_cell_angle_gamma 90
_cell_formula_units_Z 4
_cell_length_a 10.210(7)
_cell_length_b 29.279(3)
_cell_length_c 9.314(4)
_cell_measurement_reflns_used 25
_cell_measurement_temperature 296.2
_cell_measurement_theta_max 14.1
_cell_measurement_theta_min 10.2
_cell_volume 2784(2)
_computing_cell_refinement 'MSC/AFC Diffractometer Control Software'
_computing_data_collection
;MSC/AFC Diffractometer Control Software (Molecular Structure Corporation,
 1992)
;
_computing_data_reduction 'TEXSAN (Molecular Structure Corporation, 1995)'
_computing_publication_material TEXSAN
_computing_structure_refinement TEXSAN
_computing_structure_solution 'SAPI91 (Fan, 1991) and DIRDIF94 (Beurskens et al., 1994)'
_diffrn_ambient_temperature 296.2
_diffrn_measurement_device 'Rigaku AFC5R'
_diffrn_measurement_method \w
_diffrn_radiation_monochromator graphite
_diffrn_radiation_source 'Rigaku rotating anode'
_diffrn_radiation_type 'Mo K\a'
_diffrn_radiation_wavelength 0.7107
_diffrn_reflns_av_R_equivalents 0.00
_diffrn_reflns_av_sigmaI/netI 0.108
_diffrn_reflns_limit_h_max 13
_diffrn_reflns_limit_h_min 0
_diffrn_reflns_limit_k_max 38
_diffrn_reflns_limit_k_min 0
_diffrn_reflns_limit_l_max 12
_diffrn_reflns_limit_l_min 0
_diffrn_reflns_number 3640
_diffrn_reflns_reduction_process 'Lp corrections applied'
_diffrn_reflns_theta_max 27.50
_diffrn_reflns_theta_min 2.59
_diffrn_standards_decay_% -1.43
_diffrn_standards_interval_count 150
_diffrn_standards_number 3
_exptl_absorpt_coefficient_mu 0.078
_exptl_absorpt_correction_T_max 0.985
_exptl_absorpt_correction_T_min 0.972
_exptl_absorpt_correction_type 'analytical (North, Phillips & Mathews, 1968)'
_exptl_crystal_colour colorless
_exptl_crystal_density_diffrn 1.209
_exptl_crystal_density_meas ?
_exptl_crystal_description prismatic
_exptl_crystal_F_000 1080.00
_exptl_crystal_size_max 0.400
_exptl_crystal_size_mid 0.400
_exptl_crystal_size_min 0.200
_refine_diff_density_max 0.31
_refine_diff_density_min -0.39
_refine_ls_extinction_coef 0.0100(10)
_refine_ls_extinction_method 'Zachariasen (1967) type 2 Gaussian isotropic'
_refine_ls_goodness_of_fit_all 1.109
_refine_ls_goodness_of_fit_obs 1.109
_refine_ls_matrix_type full
_refine_ls_number_constraints 0
_refine_ls_number_parameters 344
_refine_ls_number_reflns 3612
_refine_ls_number_restraints 0
_refine_ls_R_factor_all 0.0671
_refine_ls_R_factor_obs .0671
_refine_ls_shift/esd_max 0.0000
_refine_ls_shift/esd_mean 0.0000
_refine_ls_structure_factor_coef Fsqd
_refine_ls_weighting_details 'w = 1/[\s^2^(Fo) + 0.00090|Fo|^2^]'
_refine_ls_weighting_scheme calc
_refine_ls_wR_factor_all 0.1049
_refine_ls_wR_factor_obs .1049
_reflns_number_observed 3612
_reflns_number_total 3640
_reflns_observed_criterion I>0
_cod_data_source_file de1056.cif
_cod_data_source_block DE1056
_cod_depositor_comments
;
The following automatic conversions were performed:

'_exptl_crystal_density_meas' value 'not measured' was changed to '?'
- the value is perceived as not measured.

Automatic conversion script
Id: cif_fix_values 3008 2015-01-20 13:52:24Z robertas 

The following automatic conversions were performed:

'_refine_ls_weighting_scheme' value 'w = 1/[\s^2^(Fo) +
0.00090|Fo|^2^]' was changed to 'calc'. New tag
'_refine_ls_weighting_details' was created. The value of the new tag
was set to 'w = 1/[\s^2^(Fo) + 0.00090|Fo|^2^]'.

Automatic conversion script
Id: cif_fix_values 3143 2015-03-26 13:38:13Z robertas 
;
_cod_original_cell_volume 2784.0(10)
_cod_original_sg_symbol_H-M 'P 21 21 21 '
_cod_original_formula_sum 'C34 H34 O4 '
_cod_database_code 2006909

loop_
_symmetry_equiv_pos_as_xyz
'  +x,  +y,  +z'
'1/2-x,  -y,1/2+z'
'1/2+x,1/2-y,  -z'
'  -x,1/2+y,1/2-z'

loop_
_atom_site_aniso_label
_atom_site_aniso_U_11
_atom_site_aniso_U_22
_atom_site_aniso_U_33
_atom_site_aniso_U_12
_atom_site_aniso_U_13
_atom_site_aniso_U_23
O(1) .0570(10) .0400(10) .0440(10) -.0210(10) .0110(10) -.0070(10)
O(2) .0520(10) .0380(10) .0420(10) -.0160(10) .0090(10) -.0090(10)
O(3) .075(2) .0440(10) .0530(10) -.0200(10) .0140(10) -.0140(10)
O(4) .069(2) .0540(10) .0450(10) -.0300(10) .0080(10) -.0160(10)
C(1) .041(2) .0330(10) .042(2) -.0060(10) .002(2) .0010(10)
C(2) .047(2) .0320(10) .038(2) -.0060(10) -.0010(10) .0000(10)
C(3) .045(2) .0340(10) .034(2) -.0060(10) .0010(10) -.0020(10)
C(4) .052(2) .039(2) .064(2) -.001(2) -.004(2) .002(2)
C(5) .067(2) .033(2) .080(3) -.007(2) .004(2) .004(2)
C(6) .061(2) .050(2) .076(2) -.021(2) .001(2) -.018(2)
C(7) .056(2) .063(2) .060(2) -.011(2) -.010(2) .003(2)
C(8) .052(2) .042(2) .048(2) -.001(2) -.003(2) .002(2)
C(9) .048(2) .036(2) .037(2) -.008(2) .002(2) -.0020(10)
C(10) .044(2) .070(2) .035(2) .004(2) .010(2) .007(2)
C(11) .055(2) .127(4) .050(2) -.004(2) .006(2) .018(3)
C(12) .046(2) .213(6) .060(3) .012(4) .007(2) .036(4)
C(13) .077(4) .188(6) .087(4) .061(4) .034(3) .060(5)
C(14) .113(4) .085(3) .082(3) .053(3) .041(3) .033(3)
C(15) .076(3) .059(2) .054(2) .019(2) .017(2) .012(2)
C(16) .050(2) .037(2) .043(2) .0040(10) .008(2) -.0050(10)
C(17) .057(2) .087(3) .054(2) .010(2) .013(2) .013(2)
C(18) .084(3) .090(3) .078(3) .008(3) .036(3) .015(2)
C(19) .054(3) .078(3) .109(4) -.001(2) .018(3) -.009(3)
C(20) .054(3) .133(4) .084(3) .005(3) .001(2) -.014(3)
C(21) .054(2) .119(3) .053(2) .003(2) .009(2) .002(2)
C(22) .048(2) .0350(10) .035(2) -.008(2) .0020(10) -.0020(10)
C(23) .049(2) .0330(10) .049(2) -.0090(10) .009(2) .0110(10)
C(24) .079(3) .050(2) .080(3) .008(2) .019(2) .012(2)
C(25) .085(3) .078(3) .113(4) .032(3) .037(3) .033(3)
C(26) .055(3) .090(3) .132(4) .000(3) .007(3) .057(3)
C(27) .074(3) .068(2) .076(3) -.026(2) -.017(3) .033(2)
C(28) .066(2) .040(2) .054(2) -.011(2) -.004(2) .013(2)
C(29) .049(2) .044(2) .036(2) -.010(2) -.002(2) .0040(10)
C(30) .055(2) .046(2) .063(2) -.004(2) .009(2) .012(2)
C(31) .057(2) .068(2) .083(3) .008(2) .020(2) .016(2)
C(32) .053(2) .086(3) .089(3) -.007(2) .021(2) .015(3)
C(33) .061(2) .061(2) .080(3) -.020(2) .016(2) .011(2)
C(34) .058(2) .048(2) .058(2) -.012(2) .005(2) .005(2)

loop_
_atom_site_label
_atom_site_fract_x
_atom_site_fract_y
_atom_site_fract_z
_atom_site_U_iso_or_equiv
_atom_site_thermal_displace_type
_atom_site_calc_flag
_atom_site_calc_attached_atom
_atom_site_refinement_flags
_atom_site_occupancy
O(1) .5164(2) .33100(10) .5638(2) .0470(6) Uani d . . 1.00
O(2) .6899(2) .35180(10) .4232(2) .0438(6) Uani d . . 1.00
O(3) .5631(2) .42430(10) .8168(2) .0571(7) Uani d . . 1.00
O(4) .7663(2) .44780(10) .6495(2) .0560(7) Uani d . . 1.00
C(1) .5844(3) .31980(10) .4345(3) .0387(8) Uani d . . 1.00
C(2) .5569(3) .37520(10) .6098(3) .0390(8) Uani d . . 1.00
C(3) .6978(3) .37800(10) .5511(3) .0374(8) Uani d . . 1.00
C(4) .6389(3) .27170(10) .4477(4) .0520(10) Uani d . . 1.00
C(5) .5316(4) .23560(10) .4450(4) .0600(10) Uani d . . 1.00
C(6) .4481(4) .24100(10) .3117(4) .0630(10) Uani d . . 1.00
C(7) .3901(3) .28870(10) .3029(4) .0600(10) Uani d . . 1.00
C(8) .4966(3) .32500(10) .3060(3) .0470(9) Uani d . . 1.00
C(9) .5329(3) .37850(10) .7737(3) .0401(8) Uani d . . 1.00
C(10) .6143(3) .34380(10) .8591(3) .0500(10) Uani d . . 1.00
C(11) .7182(4) .3572(2) .9429(4) .0770(10) Uani d . . 1.00
C(12) .7875(4) .3241(3) 1.0258(5) .106(2) Uani d . . 1.00
C(13) .7492(6) .2796(2) 1.0207(6) .117(2) Uani d . . 1.00
C(14) .6473(6) .26580(10) .9368(5) .093(2) Uani d . . 1.00
C(15) .5801(4) .29770(10) .8558(4) .0630(10) Uani d . . 1.00
C(16) .3875(3) .37330(10) .8109(3) .0432(9) Uani d . . 1.00
C(17) .3522(4) .36720(10) .9520(4) .0660(10) Uani d . . 1.00
C(18) .2208(5) .3647(2) .9926(5) .084(2) Uani d . . 1.00
C(19) .1247(4) .36880(10) .8923(6) .081(2) Uani d . . 1.00
C(20) .1573(4) .3753(2) .7540(5) .090(2) Uani d . . 1.00
C(21) .2883(4) .3775(2) .7130(4) .0750(10) Uani d . . 1.00
C(22) .7504(3) .42600(10) .5107(3) .0391(8) Uani d . . 1.00
C(23) .6515(3) .45230(10) .4207(3) .0437(9) Uani d . . 1.00
C(24) .5767(4) .48720(10) .4786(4) .0700(10) Uani d . . 1.00
C(25) .4823(5) .50880(10) .3952(6) .092(2) Uani d . . 1.00
C(26) .4607(4) .4961(2) .2570(6) .092(2) Uani d . . 1.00
C(27) .5343(4) .46160(10) .1969(4) .0730(10) Uani d . . 1.00
C(28) .6305(4) .44020(10) .2785(4) .0530(10) Uani d . . 1.00
C(29) .8847(3) .42440(10) .4394(3) .0429(8) Uani d . . 1.00
C(30) .9586(3) .38500(10) .4230(4) .0540(10) Uani d . . 1.00
C(31) 1.0853(4) .38730(10) .3684(4) .0700(10) Uani d . . 1.00
C(32) 1.1384(4) .42850(10) .3286(5) .0760(10) Uani d . . 1.00
C(33) 1.0654(4) .46720(10) .3401(4) .0670(10) Uani d . . 1.00
C(34) .9405(3) .46530(10) .3943(4) .0550(10) Uani d . . 1.00
H(1) .5032 .3987 .5603 .0512 Uiso calc C(2) . 1.00
H(2) .7581 .3639 .6213 .0492 Uiso calc C(3) . 1.00
H(3) .6882 .2691 .5358 .0641 Uiso calc C(4) . 1.00
H(4) .6994 .2655 .3700 .0641 Uiso calc C(4) . 1.00
H(5) .4777 .2398 .5285 .0697 Uiso calc C(5) . 1.00
H(6) .5693 .2058 .4493 .0697 Uiso calc C(5) . 1.00
H(7) .3798 .2183 .3108 .0737 Uiso calc C(6) . 1.00
H(8) .5016 .2356 .2274 .0737 Uiso calc C(6) . 1.00
H(9) .3317 .2939 .3829 .0717 Uiso calc C(7) . 1.00
H(10) .3366 .2921 .2165 .0717 Uiso calc C(7) . 1.00
H(11) .4575 .3551 .3036 .0572 Uiso calc C(8) . 1.00
H(12) .5473 .3223 .2175 .0572 Uiso calc C(8) . 1.00
H(13) .7452 .3901 .9432 .0960 Uiso calc C(11) . 1.00
H(14) .8603 .3343 1.0872 .1272 Uiso calc C(12) . 1.00
H(15) .7955 .2572 1.0803 .1450 Uiso calc C(13) . 1.00
H(16) .6267 .2336 .9325 .1118 Uiso calc C(14) . 1.00
H(17) .5081 .2874 .7934 .0772 Uiso calc C(15) . 1.00
H(18) .4187 .3663 1.0283 .0754 Uiso calc C(17) . 1.00
H(19) .1967 .3583 1.0920 .0979 Uiso calc C(18) . 1.00
H(20) .0308 .3673 .9201 .0976 Uiso calc C(19) . 1.00
H(21) .0862 .3762 .6790 .1052 Uiso calc C(20) . 1.00
H(22) .3041 .3846 .6100 .0951 Uiso calc C(21) . 1.00
H(23) .5963 .4983 .5737 .0901 Uiso calc C(24) . 1.00
H(24) .4251 .5323 .4319 .1056 Uiso calc C(25) . 1.00
H(25) .3939 .5114 .1986 .1045 Uiso calc C(26) . 1.00
H(26) .5209 .4525 .0995 .0902 Uiso calc C(27) . 1.00
H(27) .6849 .4162 .2360 .0625 Uiso calc C(28) . 1.00
H(28) .9225 .3558 .4508 .0646 Uiso calc C(30) . 1.00
H(29) 1.1359 .3590 .3563 .0852 Uiso calc C(31) . 1.00
H(30) 1.2289 .4297 .2975 .0874 Uiso calc C(32) . 1.00
H(31) 1.1035 .4959 .3082 .0796 Uiso calc C(33) . 1.00
H(32) .8862 .4936 .4006 .0679 Uiso calc C(34) . 1.00
H(33) .6373 .4427 .7642 .0901 Uiso d . . 1.00
H(34) .8505 .4618 .6593 .0901 Uiso d . . 1.00

loop_
_atom_type_symbol
_atom_type_scat_dispersion_real
_atom_type_scat_dispersion_imag
_atom_type_scat_source
C 0.003 0.002
;International Tables for Crystallography
(1992, Vol. C, Tables 4.2.6.8 and 6.1.1.1)
;
H 0.000 0.000
;International Tables for Crystallography
(1992, Vol. C, Table 6.1.1.2)
;
O 0.011 0.006
;International Tables for Crystallography
(1992, Vol. C, Tables 4.2.6.8 and 6.1.1.1)
;

loop_
_geom_angle_atom_site_label_1
_geom_angle_atom_site_label_2
_geom_angle_atom_site_label_3
_geom_angle_site_symmetry_1
_geom_angle_site_symmetry_2
_geom_angle_site_symmetry_3
_geom_angle
_geom_angle_publ_flag
C(1) O(1) C(2) 1_555 1_555 1_555 108.7(2) yes
C(1) O(2) C(3) 1_555 1_555 1_555 109.6(2) yes
O(1) C(1) O(2) 1_555 1_555 1_555 106.1(2) yes
O(1) C(1) C(4) 1_555 1_555 1_555 108.8(2) yes
O(1) C(1) C(8) 1_555 1_555 1_555 110.9(2) yes
O(2) C(1) C(4) 1_555 1_555 1_555 109.7(2) yes
O(2) C(1) C(8) 1_555 1_555 1_555 108.9(2) yes
C(4) C(1) C(8) 1_555 1_555 1_555 112.1(2) yes
O(1) C(2) C(3) 1_555 1_555 1_555 102.2(2) yes
O(1) C(2) C(9) 1_555 1_555 1_555 107.9(2) yes
C(3) C(2) C(9) 1_555 1_555 1_555 119.6(3) yes
O(2) C(3) C(2) 1_555 1_555 1_555 102.5(2) yes
O(2) C(3) C(22) 1_555 1_555 1_555 107.8(2) yes
C(2) C(3) C(22) 1_555 1_555 1_555 117.2(2) yes
C(1) C(4) C(5) 1_555 1_555 1_555 112.2(3) yes
C(4) C(5) C(6) 1_555 1_555 1_555 110.3(3) yes
C(5) C(6) C(7) 1_555 1_555 1_555 111.1(3) yes
C(6) C(7) C(8) 1_555 1_555 1_555 111.3(3) yes
C(1) C(8) C(7) 1_555 1_555 1_555 111.8(2) yes
O(3) C(9) C(2) 1_555 1_555 1_555 107.5(2) yes
O(3) C(9) C(10) 1_555 1_555 1_555 110.9(2) no
O(3) C(9) C(16) 1_555 1_555 1_555 103.8(2) no
C(2) C(9) C(10) 1_555 1_555 1_555 112.5(3) no
C(2) C(9) C(16) 1_555 1_555 1_555 111.7(2) no
C(10) C(9) C(16) 1_555 1_555 1_555 110.0(2) no
C(9) C(10) C(11) 1_555 1_555 1_555 121.6(3) no
C(9) C(10) C(15) 1_555 1_555 1_555 119.6(3) no
C(11) C(10) C(15) 1_555 1_555 1_555 118.8(4) no
C(10) C(11) C(12) 1_555 1_555 1_555 119.8(4) no
C(11) C(12) C(13) 1_555 1_555 1_555 119.2(5) no
C(12) C(13) C(14) 1_555 1_555 1_555 121.5(5) no
C(13) C(14) C(15) 1_555 1_555 1_555 119.4(5) no
C(10) C(15) C(14) 1_555 1_555 1_555 121.2(4) no
C(9) C(16) C(17) 1_555 1_555 1_555 118.9(3) no
C(9) C(16) C(21) 1_555 1_555 1_555 123.9(3) no
C(17) C(16) C(21) 1_555 1_555 1_555 117.1(3) no
C(16) C(17) C(18) 1_555 1_555 1_555 121.2(4) no
C(17) C(18) C(19) 1_555 1_555 1_555 120.2(4) no
C(18) C(19) C(20) 1_555 1_555 1_555 119.4(4) no
C(19) C(20) C(21) 1_555 1_555 1_555 120.6(4) no
C(16) C(21) C(20) 1_555 1_555 1_555 121.5(4) no
O(4) C(22) C(3) 1_555 1_555 1_555 102.8(2) yes
O(4) C(22) C(23) 1_555 1_555 1_555 110.0(2) no
O(4) C(22) C(29) 1_555 1_555 1_555 107.5(2) no
C(3) C(22) C(23) 1_555 1_555 1_555 111.3(2) no
C(3) C(22) C(29) 1_555 1_555 1_555 113.0(2) no
C(23) C(22) C(29) 1_555 1_555 1_555 111.8(2) no
C(22) C(23) C(24) 1_555 1_555 1_555 121.7(3) no
C(22) C(23) C(28) 1_555 1_555 1_555 119.9(3) no
C(24) C(23) C(28) 1_555 1_555 1_555 118.3(3) no
C(23) C(24) C(25) 1_555 1_555 1_555 120.1(4) no
C(24) C(25) C(26) 1_555 1_555 1_555 121.1(4) no
C(25) C(26) C(27) 1_555 1_555 1_555 119.8(4) no
C(26) C(27) C(28) 1_555 1_555 1_555 119.5(4) no
C(23) C(28) C(27) 1_555 1_555 1_555 121.1(3) no
C(22) C(29) C(30) 1_555 1_555 1_555 124.2(3) no
C(22) C(29) C(34) 1_555 1_555 1_555 118.3(3) no
C(30) C(29) C(34) 1_555 1_555 1_555 117.4(3) no
C(29) C(30) C(31) 1_555 1_555 1_555 120.4(3) no
C(30) C(31) C(32) 1_555 1_555 1_555 120.5(3) no
C(31) C(32) C(33) 1_555 1_555 1_555 119.6(3) no
C(32) C(33) C(34) 1_555 1_555 1_555 120.3(3) no
C(29) C(34) C(33) 1_555 1_555 1_555 121.8(3) no

loop_
_geom_bond_atom_site_label_1
_geom_bond_atom_site_label_2
_geom_bond_site_symmetry_1
_geom_bond_site_symmetry_2
_geom_bond_distance
_geom_bond_publ_flag
O(1) C(1) 1_555 1_555 1.429(3) yes
O(1) C(2) 1_555 1_555 1.425(3) yes
O(2) C(1) 1_555 1_555 1.431(3) yes
O(2) C(3) 1_555 1_555 1.419(3) yes
O(3) C(9) 1_555 1_555 1.433(3) yes
O(4) C(22) 1_555 1_555 1.451(3) yes
C(1) C(4) 1_555 1_555 1.520(4) yes
C(1) C(8) 1_555 1_555 1.503(4) yes
C(2) C(3) 1_555 1_555 1.541(4) yes
C(2) C(9) 1_555 1_555 1.549(4) yes
C(3) C(22) 1_555 1_555 1.550(4) yes
C(4) C(5) 1_555 1_555 1.521(4) yes
C(5) C(6) 1_555 1_555 1.514(5) yes
C(6) C(7) 1_555 1_555 1.518(4) yes
C(7) C(8) 1_555 1_555 1.521(4) yes
C(9) C(10) 1_555 1_555 1.535(4) no
C(9) C(16) 1_555 1_555 1.532(4) no
C(10) C(11) 1_555 1_555 1.374(5) no
C(10) C(15) 1_555 1_555 1.396(4) no
C(11) C(12) 1_555 1_555 1.427(6) no
C(12) C(13) 1_555 1_555 1.362(8) no
C(13) C(14) 1_555 1_555 1.363(7) no
C(14) C(15) 1_555 1_555 1.383(5) no
C(16) C(17) 1_555 1_555 1.374(4) no
C(16) C(21) 1_555 1_555 1.369(5) no
C(17) C(18) 1_555 1_555 1.396(5) no
C(18) C(19) 1_555 1_555 1.360(6) no
C(19) C(20) 1_555 1_555 1.344(6) no
C(20) C(21) 1_555 1_555 1.392(5) no
C(22) C(23) 1_555 1_555 1.523(4) no
C(22) C(29) 1_555 1_555 1.524(4) no
C(23) C(24) 1_555 1_555 1.384(4) no
C(23) C(28) 1_555 1_555 1.388(4) no
C(24) C(25) 1_555 1_555 1.391(6) no
C(25) C(26) 1_555 1_555 1.358(7) no
C(26) C(27) 1_555 1_555 1.380(6) no
C(27) C(28) 1_555 1_555 1.390(5) no
C(29) C(30) 1_555 1_555 1.388(4) no
C(29) C(34) 1_555 1_555 1.392(4) no
C(30) C(31) 1_555 1_555 1.393(5) no
C(31) C(32) 1_555 1_555 1.374(5) no
C(32) C(33) 1_555 1_555 1.361(5) no
C(33) C(34) 1_555 1_555 1.372(5) no

loop_
_geom_contact_atom_site_label_1
_geom_contact_atom_site_label_2
_geom_contact_distance
_geom_contact_site_symmetry_1
_geom_contact_site_symmetry_2
_geom_contact_publ_flag
O(3) C(34) 3.312(4) 1_555 2_665 no
O(3) C(33) 3.444(4) 1_555 2_665 no
O(4) C(27) 3.374(4) 1_555 2_665 no
O(4) C(26) 3.386(5) 1_555 2_665 no
C(27) C(34) 3.549(5) 1_555 2_664 no
O(3) O(4) 2.684(3) 1_555 2_555 no
